data_7060788
loop_
_publ_author_name
'Cervo, Rodrigo'
'Lopes, Tha\'isa R. R.'
'de Vasconcelos, Adriana R.'
'Cargnelutti, Juliana F.'
'Schumacher, Ricardo F.'
'Tirloni, B\'arbara'
'dos Santos, Sailer S.'
'Abram, Ulrich'
'Lang, Ernesto S.'
'Cargnelutti, Roberta'

_publ_section_title
;
 Coordination compounds containing 2-pyridylselenium ligands: synthesis,
 structural characterization, and antibacterial evaluation
;
_journal_issue 29
_journal_name_full 'New Journal of Chemistry'
_journal_page_first 12863
_journal_page_last 12870
_journal_paper_doi 10.1039/D1NJ02374H
_journal_volume 45
_journal_year 2021
_chemical_formula_moiety 'C11 H11 Cl2 Co N3 Se'
_chemical_formula_sum 'C11 H11 Cl2 Co N3 Se'
_chemical_formula_weight 394.02
_space_group_crystal_system triclinic
_space_group_IT_number 2
_space_group_name_Hall '-P 1'
_space_group_name_H-M_alt 'P -1'
_atom_sites_solution_hydrogens mixed
_audit_creation_method SHELXL-2018/3
_audit_update_record
;
2021-06-17 deposited with the CCDC.	2021-06-23 downloaded from the CCDC.
;
_cell_angle_alpha 97.9940(10)
_cell_angle_beta 91.522(2)
_cell_angle_gamma 112.2890(10)
_cell_formula_units_Z 2
_cell_length_a 7.6910(4)
_cell_length_b 7.7691(4)
_cell_length_c 12.7167(6)
_cell_measurement_reflns_used 9856
_cell_measurement_temperature 296(2)
_cell_measurement_theta_max 22.56
_cell_measurement_theta_min 2.27
_cell_volume 693.63(6)
_computing_cell_refinement 'SAINT V8.38A (Bruker AXS Inc., 2017)'
_computing_data_collection 'APEX3 v2017.3-0 (Bruker AXS Inc., 2017'
_computing_data_reduction 'SAINT V8.38A (Bruker AXS Inc., 2016)'
_computing_molecular_graphics 'shelXle (C.B. Huebschle, rev 833)'
_computing_structure_refinement 'SHELXL-2018/3 (Sheldrick, 2018)'
_computing_structure_solution 'SHELXT 2014/5 (Sheldrick, 2014)'
_diffrn_ambient_temperature 296(2)
_diffrn_measured_fraction_theta_full 0.997
_diffrn_measured_fraction_theta_max 0.998
_diffrn_measurement_device_type 'Bruker D8 Venture Photon 100'
_diffrn_measurement_method '\f and \w scans'
_diffrn_radiation_type AgK\a
_diffrn_radiation_wavelength 0.56086
_diffrn_reflns_av_R_equivalents 0.0427
_diffrn_reflns_av_unetI/netI 0.0175
_diffrn_reflns_Laue_measured_fraction_full 0.997
_diffrn_reflns_Laue_measured_fraction_max 0.998
_diffrn_reflns_limit_h_max 10
_diffrn_reflns_limit_h_min -10
_diffrn_reflns_limit_k_max 11
_diffrn_reflns_limit_k_min -11
_diffrn_reflns_limit_l_max 18
_diffrn_reflns_limit_l_min -18
_diffrn_reflns_number 55879
_diffrn_reflns_point_group_measured_fraction_full 0.997
_diffrn_reflns_point_group_measured_fraction_max 0.998
_diffrn_reflns_theta_full 19.665
_diffrn_reflns_theta_max 23.639
_diffrn_reflns_theta_min 2.416
_exptl_absorpt_coefficient_mu 2.219
_exptl_absorpt_correction_T_max 0.7449
_exptl_absorpt_correction_T_min 0.6513
_exptl_absorpt_correction_type multi-scan
_exptl_absorpt_process_details
;   
SADABS-2016/2 (Bruker,2016/2) was used for the multi-scan absorption correction.
;
_exptl_crystal_colour blue
_exptl_crystal_density_diffrn 1.887
_exptl_crystal_description plate
_exptl_crystal_F_000 386
_exptl_crystal_size_max 0.390
_exptl_crystal_size_mid 0.191
_exptl_crystal_size_min 0.117
_refine_diff_density_max 0.703
_refine_diff_density_min -0.565
_refine_diff_density_rms 0.083
_refine_ls_extinction_method none
_refine_ls_goodness_of_fit_ref 1.174
_refine_ls_hydrogen_treatment mixed
_refine_ls_matrix_type full
_refine_ls_number_parameters 178
_refine_ls_number_reflns 4225
_refine_ls_number_restraints 162
_refine_ls_restrained_S_all 1.161
_refine_ls_R_factor_all 0.0499
_refine_ls_R_factor_gt 0.0394
_refine_ls_shift/su_max 0.001
_refine_ls_shift/su_mean 0.000
_refine_ls_structure_factor_coef Fsqd
_refine_ls_weighting_details 'w=1/[\s^2^(Fo^2^)+(0.0264P)^2^+1.1390P] where P=(Fo^2^+2Fc^2^)/3'
_refine_ls_weighting_scheme calc
_refine_ls_wR_factor_gt 0.0937
_refine_ls_wR_factor_ref 0.0980
_reflns_Friedel_coverage 0.000
_reflns_number_gt 3526
_reflns_number_total 4225
_reflns_threshold_expression 'I > 2\s(I)'
_cod_data_source_file d1nj02374h2.cif
_cod_data_source_block Comp_1
_cod_depositor_comments 'Adding full bibliography for 7060788--7060792.cif.'
_cod_database_code 7060788
_shelx_shelxl_version_number 2018/3
_shelx_space_group_comment
;
The symmetry employed for this shelxl refinement is uniquely defined
by the following loop, which should always be used as a source of
symmetry information in preference to the above space-group names.
They are only intended as comments.
;
_shelx_estimated_absorpt_t_min 0.478
_shelx_estimated_absorpt_t_max 0.781

loop_
_space_group_symop_operation_xyz
'x, y, z'
'-x, -y, -z'

loop_
_atom_site_label
_atom_site_type_symbol
_atom_site_fract_x
_atom_site_fract_y
_atom_site_fract_z
_atom_site_U_iso_or_equiv
_atom_site_adp_type
_atom_site_occupancy
_atom_site_site_symmetry_order
_atom_site_calc_flag
_atom_site_refinement_flags_posn
_atom_site_refinement_flags_adp
_atom_site_refinement_flags_occupancy
_atom_site_disorder_assembly
_atom_site_disorder_group
Co1 Co 0.65587(6) 0.22906(5) 0.21972(3) 0.03414(11) Uani 1 1 d . . . . .
Cl1 Cl 0.34581(13) 0.05985(14) 0.20450(9) 0.0623(3) Uani 1 1 d . . . . .
Cl2 Cl 0.84188(18) 0.06911(16) 0.19040(10) 0.0682(3) Uani 1 1 d . . . . .
N2 N 0.7026(4) 0.3911(3) 0.10255(19) 0.0337(5) Uani 1 1 d . . . . .
N1 N 0.7197(4) 0.3515(4) 0.3767(2) 0.0398(6) Uani 1 1 d . . . . .
C7 C 0.8321(4) 0.5670(4) 0.1135(2) 0.0324(5) Uani 1 1 d D . . . .
C8 C 0.6101(5) 0.3094(5) 0.0057(3) 0.0439(7) Uani 1 1 d . . . . .
H8 H 0.519305 0.187210 -0.002425 0.053 Uiso 1 1 calc R U . . .
C11 C 0.8745(5) 0.6661(5) 0.0287(3) 0.0436(7) Uani 1 1 d . . . . .
H11 H 0.966310 0.787802 0.037947 0.052 Uiso 1 1 calc R U . . .
C9 C 0.6454(6) 0.4008(6) -0.0819(3) 0.0517(9) Uani 1 1 d . . . . .
H9 H 0.580179 0.340911 -0.147875 0.062 Uiso 1 1 calc R U . . .
C2 C 0.7596(5) 0.5915(6) 0.5276(3) 0.0501(8) Uani 1 1 d . . . . .
C10 C 0.7780(6) 0.5810(6) -0.0698(3) 0.0513(9) Uani 1 1 d . . . . .
H10 H 0.802978 0.645574 -0.127521 0.062 Uiso 1 1 calc R U . . .
C5 C 0.7052(6) 0.2276(6) 0.4441(3) 0.0565(10) Uani 1 1 d . . . . .
H5 H 0.688957 0.104843 0.415990 0.068 Uiso 1 1 calc R U . . .
N3 N 0.7875(8) 0.7728(7) 0.5660(3) 0.0866(14) Uani 1 1 d D . . . .
H2 H 0.809(8) 0.817(8) 0.6353(18) 0.097(18) Uiso 1 1 d D . . . .
H1 H 0.80(3) 0.85(2) 0.520(11) 0.42(11) Uiso 1 1 d D . . . .
C3 C 0.7401(6) 0.4586(7) 0.5942(3) 0.0612(10) Uani 1 1 d . . . . .
H3 H 0.744970 0.492884 0.667582 0.073 Uiso 1 1 calc R U . . .
C4 C 0.7136(6) 0.2764(7) 0.5517(3) 0.0633(11) Uani 1 1 d . . . . .
H4 H 0.701471 0.187700 0.596157 0.076 Uiso 1 1 calc R U . . .
C1 C 0.7469(4) 0.5297(5) 0.4167(2) 0.0376(6) Uani 1 1 d D . . . .
Se1 Se 0.76248(7) 0.70744(5) 0.32457(3) 0.04833(14) Uani 0.9170(15) 1 d D . P A 1
C6 C 0.9335(19) 0.648(2) 0.2208(7) 0.0420(13) Uani 0.9170(15) 1 d D . P A 1
H6A H 1.041890 0.762376 0.216435 0.050 Uiso 0.9170(15) 1 calc R U P A 1
H6AB H 0.978780 0.559088 0.246046 0.050 Uiso 0.9170(15) 1 calc R U P A 1
C6A C 0.737(7) 0.655(8) 0.334(2) 0.04833(14) Uani 0.0830(15) 1 d D . P A 2
H7AA H 0.755983 0.781289 0.368195 0.058 Uiso 0.0830(15) 1 calc R U P A 2
H7AB H 0.616379 0.600749 0.291208 0.058 Uiso 0.0830(15) 1 calc R U P A 2
Se1A Se 0.954(2) 0.658(3) 0.2422(8) 0.0420(13) Uani 0.0830(15) 1 d D . P A 2

loop_
_atom_site_aniso_label
_atom_site_aniso_U_11
_atom_site_aniso_U_22
_atom_site_aniso_U_33
_atom_site_aniso_U_23
_atom_site_aniso_U_13
_atom_site_aniso_U_12
Co1 0.0374(2) 0.02550(18) 0.0358(2) 0.00698(15) 0.00488(16) 0.00724(15)
Cl1 0.0421(5) 0.0547(5) 0.0652(6) -0.0019(4) 0.0113(4) -0.0056(4)
Cl2 0.0867(8) 0.0632(6) 0.0827(7) 0.0326(5) 0.0311(6) 0.0514(6)
N2 0.0389(13) 0.0307(11) 0.0318(11) 0.0055(9) 0.0039(10) 0.0135(10)
N1 0.0423(14) 0.0383(13) 0.0351(13) 0.0100(10) -0.0004(11) 0.0101(11)
C7 0.0356(14) 0.0324(13) 0.0327(13) 0.0078(10) 0.0079(11) 0.0157(11)
C8 0.055(2) 0.0396(16) 0.0355(15) -0.0010(12) -0.0017(13) 0.0191(14)
C11 0.0539(19) 0.0401(16) 0.0429(16) 0.0167(13) 0.0177(14) 0.0206(14)
C9 0.073(2) 0.065(2) 0.0280(14) 0.0034(14) 0.0003(15) 0.0395(19)
C2 0.050(2) 0.071(2) 0.0313(15) 0.0011(15) 0.0005(14) 0.0277(18)
C10 0.075(2) 0.062(2) 0.0352(15) 0.0204(15) 0.0181(16) 0.0412(19)
C5 0.063(2) 0.0466(19) 0.052(2) 0.0204(16) -0.0066(17) 0.0094(17)
N3 0.132(4) 0.089(3) 0.044(2) -0.018(2) -0.006(2) 0.060(3)
C3 0.057(2) 0.098(3) 0.0296(16) 0.0149(18) 0.0038(15) 0.030(2)
C4 0.061(2) 0.079(3) 0.047(2) 0.0306(19) 0.0004(18) 0.017(2)
C1 0.0371(15) 0.0439(16) 0.0296(13) 0.0044(11) 0.0016(11) 0.0138(13)
Se1 0.0772(3) 0.0410(2) 0.03441(19) 0.00483(14) 0.00743(17) 0.0315(2)
C6 0.042(3) 0.0421(17) 0.027(3) 0.004(3) -0.001(2) 0.000(2)
C6A 0.0772(3) 0.0410(2) 0.03441(19) 0.00483(14) 0.00743(17) 0.0315(2)
Se1A 0.042(3) 0.0421(17) 0.027(3) 0.004(3) -0.001(2) 0.000(2)

loop_
_atom_type_symbol
_atom_type_description
_atom_type_scat_dispersion_real
_atom_type_scat_dispersion_imag
_atom_type_scat_source
C C 0.0015 0.0009 'International Tables Vol C Tables 4.2.6.8 and 6.1.1.4'
H H 0.0000 0.0000 'International Tables Vol C Tables 4.2.6.8 and 6.1.1.4'
Cl Cl 0.0998 0.0984 'International Tables Vol C Tables 4.2.6.8 and 6.1.1.4'
Co Co 0.3050 0.6296 'International Tables Vol C Tables 4.2.6.8 and 6.1.1.4'
N N 0.0030 0.0019 'International Tables Vol C Tables 4.2.6.8 and 6.1.1.4'
Se Se 0.2367 1.4831 'International Tables Vol C Tables 4.2.6.8 and 6.1.1.4'

loop_
_geom_angle_atom_site_label_1
_geom_angle_atom_site_label_2
_geom_angle_atom_site_label_3
_geom_angle
_geom_angle_site_symmetry_1
_geom_angle_site_symmetry_3
_geom_angle_publ_flag
N2 Co1 N1 120.52(10) . . ?
N2 Co1 Cl2 104.55(8) . . ?
N1 Co1 Cl2 105.02(9) . . ?
N2 Co1 Cl1 105.80(8) . . ?
N1 Co1 Cl1 105.01(8) . . ?
Cl2 Co1 Cl1 116.67(5) . . ?
C7 N2 C8 118.4(3) . . ?
C7 N2 Co1 123.6(2) . . ?
C8 N2 Co1 117.7(2) . . ?
C1 N1 C5 119.2(3) . . ?
C1 N1 Co1 126.5(2) . . ?
C5 N1 Co1 113.6(2) . . ?
N2 C7 C11 122.1(3) . . ?
N2 C7 C6 116.2(7) . . ?
C11 C7 C6 121.7(7) . . ?
N2 C7 Se1A 115.0(6) . . ?
C11 C7 Se1A 122.9(6) . . ?
N2 C8 C9 122.3(3) . . ?
N2 C8 H8 118.9 . . ?
C9 C8 H8 118.9 . . ?
C10 C11 C7 118.9(3) . . ?
C10 C11 H11 120.6 . . ?
C7 C11 H11 120.6 . . ?
C10 C9 C8 118.9(3) . . ?
C10 C9 H9 120.6 . . ?
C8 C9 H9 120.6 . . ?
N3 C2 C3 122.3(4) . . ?
N3 C2 C1 120.5(4) . . ?
C3 C2 C1 117.2(4) . . ?
C9 C10 C11 119.5(3) . . ?
C9 C10 H10 120.2 . . ?
C11 C10 H10 120.2 . . ?
N1 C5 C4 122.2(4) . . ?
N1 C5 H5 118.9 . . ?
C4 C5 H5 118.9 . . ?
C2 N3 H2 122(4) . . ?
C2 N3 H1 118(10) . . ?
H2 N3 H1 119(10) . . ?
C4 C3 C2 120.2(3) . . ?
C4 C3 H3 119.9 . . ?
C2 C3 H3 119.9 . . ?
C5 C4 C3 119.3(4) . . ?
C5 C4 H4 120.3 . . ?
C3 C4 H4 120.3 . . ?
N1 C1 C2 121.8(3) . . ?
N1 C1 C6A 115.6(15) . . ?
C2 C1 C6A 122.1(14) . . ?
N1 C1 Se1 120.6(2) . . ?
C2 C1 Se1 117.6(3) . . ?
C1 Se1 C6 99.3(5) . . ?
C7 C6 Se1 110.8(8) . . ?
C7 C6 H6A 109.5 . . ?
Se1 C6 H6A 109.5 . . ?
C7 C6 H6AB 109.5 . . ?
Se1 C6 H6AB 109.5 . . ?
H6A C6 H6AB 108.1 . . ?
C1 C6A Se1A 103(2) . . ?
C1 C6A H7AA 111.2 . . ?
Se1A C6A H7AA 111.2 . . ?
C1 C6A H7AB 111.2 . . ?
Se1A C6A H7AB 111.2 . . ?
H7AA C6A H7AB 109.1 . . ?
C7 Se1A C6A 101.3(12) . . ?

loop_
_geom_bond_atom_site_label_1
_geom_bond_atom_site_label_2
_geom_bond_distance
_geom_bond_site_symmetry_2
_geom_bond_publ_flag
Co1 N2 2.035(2) . ?
Co1 N1 2.048(3) . ?
Co1 Cl2 2.2311(11) . ?
Co1 Cl1 2.2314(10) . ?
N2 C7 1.337(4) . ?
N2 C8 1.349(4) . ?
N1 C1 1.342(4) . ?
N1 C5 1.352(4) . ?
C7 C11 1.387(4) . ?
C7 C6 1.482(9) . ?
C7 Se1A 1.774(10) . ?
C8 C9 1.381(5) . ?
C8 H8 0.9300 . ?
C11 C10 1.379(5) . ?
C11 H11 0.9300 . ?
C9 C10 1.368(6) . ?
C9 H9 0.9300 . ?
C2 N3 1.358(6) . ?
C2 C3 1.392(6) . ?
C2 C1 1.414(4) . ?
C10 H10 0.9300 . ?
C5 C4 1.362(6) . ?
C5 H5 0.9300 . ?
N3 H2 0.887(19) . ?
N3 H1 0.88(2) . ?
C3 C4 1.378(7) . ?
C3 H3 0.9300 . ?
C4 H4 0.9300 . ?
C1 C6A 1.55(5) . ?
C1 Se1 1.904(3) . ?
Se1 C6 2.017(14) . ?
C6 H6A 0.9700 . ?
C6 H6AB 0.9700 . ?
C6A Se1A 2.06(2) . ?
C6A H7AA 0.9700 . ?
C6A H7AB 0.9700 . ?

loop_
_geom_torsion_atom_site_label_1
_geom_torsion_atom_site_label_2
_geom_torsion_atom_site_label_3
_geom_torsion_atom_site_label_4
_geom_torsion
_geom_torsion_site_symmetry_1
_geom_torsion_site_symmetry_2
_geom_torsion_site_symmetry_3
_geom_torsion_site_symmetry_4
_geom_torsion_publ_flag
C8 N2 C7 C11 -0.5(4) . . . . ?
Co1 N2 C7 C11 172.9(2) . . . . ?
C8 N2 C7 C6 -178.3(7) . . . . ?
Co1 N2 C7 C6 -4.9(7) . . . . ?
C8 N2 C7 Se1A -177.1(7) . . . . ?
Co1 N2 C7 Se1A -3.8(7) . . . . ?
C7 N2 C8 C9 0.3(5) . . . . ?
Co1 N2 C8 C9 -173.5(3) . . . . ?
N2 C7 C11 C10 0.8(5) . . . . ?
C6 C7 C11 C10 178.5(8) . . . . ?
Se1A C7 C11 C10 177.2(7) . . . . ?
N2 C8 C9 C10 -0.4(6) . . . . ?
C8 C9 C10 C11 0.7(6) . . . . ?
C7 C11 C10 C9 -0.9(5) . . . . ?
C1 N1 C5 C4 1.3(6) . . . . ?
Co1 N1 C5 C4 -169.7(3) . . . . ?
N3 C2 C3 C4 -179.5(5) . . . . ?
C1 C2 C3 C4 1.3(6) . . . . ?
N1 C5 C4 C3 -0.8(7) . . . . ?
C2 C3 C4 C5 -0.5(7) . . . . ?
C5 N1 C1 C2 -0.4(5) . . . . ?
Co1 N1 C1 C2 169.4(3) . . . . ?
C5 N1 C1 C6A -172.6(19) . . . . ?
Co1 N1 C1 C6A -2.8(19) . . . . ?
C5 N1 C1 Se1 -178.6(3) . . . . ?
Co1 N1 C1 Se1 -8.8(4) . . . . ?
N3 C2 C1 N1 179.9(4) . . . . ?
C3 C2 C1 N1 -0.9(5) . . . . ?
N3 C2 C1 C6A -8(2) . . . . ?
C3 C2 C1 C6A 171(2) . . . . ?
N3 C2 C1 Se1 -1.9(5) . . . . ?
C3 C2 C1 Se1 177.3(3) . . . . ?
N2 C7 C6 Se1 -72.0(10) . . . . ?
C11 C7 C6 Se1 110.3(7) . . . . ?
N1 C1 C6A Se1A -62(3) . . . . ?
C2 C1 C6A Se1A 126.2(13) . . . . ?
N2 C7 Se1A C6A -62.5(19) . . . . ?
C11 C7 Se1A C6A 121.0(18) . . . . ?
